data_4028622
loop_
_publ_author_name
'Bin Li'
'Jianfeng Ma'
'Weijia Xie'
'Haibin Song'
'Shansheng Xu'
'Baiquan Wang'

_publ_section_title
;
 Ruthenium-Catalyzed Regioselective C2 Alkenylation of Indoles and
 Pyrroles via C-H Bond Functionalization
;
_journal_name_full 'Journal of Organic Chemistry'
_journal_page_first 9345
_journal_page_last 9353
_journal_paper_doi 10.1021/jo401579m
_journal_volume 78
_journal_year 2013
_chemical_formula_sum 'C16 H18 N2 O2'
_chemical_formula_weight 270.32
_chemical_name_systematic
; 
 ? 
;
_space_group_IT_number 2
_symmetry_cell_setting triclinic
_symmetry_space_group_name_Hall '-P 1'
_symmetry_space_group_name_H-M 'P -1'
_atom_sites_solution_hydrogens geom
_atom_sites_solution_primary direct
_atom_sites_solution_secondary difmap
_audit_creation_method SHELXL-97
_cell_angle_alpha 100.73
_cell_angle_beta 114.079(10)
_cell_angle_gamma 108.951(9)
_cell_formula_units_Z 2
_cell_length_a 9.293(7)
_cell_length_b 9.394(7)
_cell_length_c 9.908(7)
_cell_measurement_reflns_used 2394
_cell_measurement_temperature 113(2)
_cell_measurement_theta_max 27.9
_cell_measurement_theta_min 2.4
_cell_volume 694.2(9)
_computing_cell_refinement CrystalClear
_computing_data_collection CrystalClear
_computing_data_reduction CrystalClear
_computing_molecular_graphics 'Bruker SHELXTL'
_computing_publication_material 'CrystalStructure 3.8'
_computing_structure_refinement 'SHELXL-97 (Sheldrick, 1997)'
_computing_structure_solution 'SHELXS-97 (Sheldrick, 1990)'
_diffrn_ambient_temperature 113(2)
_diffrn_detector_area_resol_mean 14.22
_diffrn_measured_fraction_theta_full 0.976
_diffrn_measured_fraction_theta_max 0.976
_diffrn_measurement_device_type 'Rigaku Saturn724 CCD'
_diffrn_measurement_method '\w and \f scans'
_diffrn_radiation_monochromator multilayer
_diffrn_radiation_source 'rotating anode'
_diffrn_radiation_type MoK\a
_diffrn_radiation_wavelength 0.71073
_diffrn_reflns_av_R_equivalents 0.0374
_diffrn_reflns_av_sigmaI/netI 0.0602
_diffrn_reflns_limit_h_max 12
_diffrn_reflns_limit_h_min -9
_diffrn_reflns_limit_k_max 11
_diffrn_reflns_limit_k_min -12
_diffrn_reflns_limit_l_max 13
_diffrn_reflns_limit_l_min -13
_diffrn_reflns_number 7972
_diffrn_reflns_theta_full 28.01
_diffrn_reflns_theta_max 28.01
_diffrn_reflns_theta_min 2.42
_diffrn_standards_decay_% 0
_diffrn_standards_interval_count 0
_diffrn_standards_interval_time 0
_diffrn_standards_number 0
_exptl_absorpt_coefficient_mu 0.086
_exptl_absorpt_correction_T_max 0.9897
_exptl_absorpt_correction_T_min 0.9830
_exptl_absorpt_correction_type multi-scan
_exptl_absorpt_process_details CrystalClear
_exptl_crystal_colour Colorless
_exptl_crystal_density_diffrn 1.293
_exptl_crystal_description Prism
_exptl_crystal_F_000 288
_exptl_crystal_size_max 0.20
_exptl_crystal_size_mid 0.18
_exptl_crystal_size_min 0.12
_refine_diff_density_max 0.201
_refine_diff_density_min -0.181
_refine_diff_density_rms 0.044
_refine_ls_extinction_coef 0.034(3)
_refine_ls_extinction_expression Fc^*^=kFc[1+0.001xFc^2^\l^3^/sin(2\q)]^-1/4^
_refine_ls_extinction_method SHELXL
_refine_ls_goodness_of_fit_ref 1.014
_refine_ls_hydrogen_treatment constr
_refine_ls_matrix_type full
_refine_ls_number_parameters 237
_refine_ls_number_reflns 3278
_refine_ls_number_restraints 226
_refine_ls_restrained_S_all 1.034
_refine_ls_R_factor_all 0.0645
_refine_ls_R_factor_gt 0.0366
_refine_ls_shift/su_max 0.001
_refine_ls_shift/su_mean 0.000
_refine_ls_structure_factor_coef Fsqd
_refine_ls_weighting_details 'calc w=1/[\s^2^(Fo^2^)+(0.0300P)^2^+0.0000P] where P=(Fo^2^+2Fc^2^)/3'
_refine_ls_weighting_scheme calc
_refine_ls_wR_factor_gt 0.0790
_refine_ls_wR_factor_ref 0.0855
_reflns_number_gt 1794
_reflns_number_total 3278
_reflns_threshold_expression >2sigma(I)
_cod_data_source_file jo401579m_si_003.cif
_cod_data_source_block shelx
_cod_database_code 4028622

loop_
_symmetry_equiv_pos_as_xyz
'x, y, z'
'-x, -y, -z'

loop_
_atom_site_label
_atom_site_type_symbol
_atom_site_fract_x
_atom_site_fract_y
_atom_site_fract_z
_atom_site_U_iso_or_equiv
_atom_site_adp_type
_atom_site_occupancy
_atom_site_symmetry_multiplicity
_atom_site_calc_flag
_atom_site_refinement_flags
_atom_site_disorder_assembly
_atom_site_disorder_group
O1 O 0.99357(11) 0.93034(10) 0.79715(10) 0.0365(2) Uani 1 1 d . A .
N1 N 1.08281(12) 0.79045(11) 0.65725(12) 0.0272(2) Uani 1 1 d . A .
N2 N 1.04312(14) 0.72299(12) 0.85923(13) 0.0347(3) Uani 1 1 d . A .
C1 C 1.25212(15) 0.81204(14) 0.69145(15) 0.0288(3) Uani 1 1 d . . .
C2 C 1.39161(17) 0.82728(16) 0.82944(16) 0.0379(3) Uani 1 1 d . . .
H2A H 1.3816 0.8225 0.9203 0.045 Uiso 1 1 calc R . .
C3 C 1.54618(17) 0.84973(17) 0.82846(18) 0.0493(4) Uani 1 1 d . . .
H3A H 1.6444 0.8610 0.9210 0.059 Uiso 1 1 calc R . .
C4 C 1.56087(19) 0.85610(17) 0.6951(2) 0.0528(4) Uani 1 1 d . . .
H4A H 1.6680 0.8700 0.6977 0.063 Uiso 1 1 calc R . .
C5 C 1.42233(19) 0.84249(16) 0.55951(19) 0.0454(4) Uani 1 1 d . . .
H5A H 1.4336 0.8468 0.4691 0.054 Uiso 1 1 calc R . .
C6 C 1.26464(17) 0.82216(14) 0.55614(16) 0.0323(3) Uani 1 1 d . . .
C7 C 1.10099(17) 0.80916(14) 0.44140(15) 0.0346(3) Uani 1 1 d . A .
H7A H 1.0719 0.8117 0.3384 0.042 Uiso 1 1 calc R . .
C8 C 0.99383(16) 0.79254(14) 0.50439(14) 0.0291(3) Uani 1 1 d D . .
C9 C 1.03427(16) 0.82021(14) 0.77565(15) 0.0285(3) Uani 1 1 d . . .
C10 C 1.02432(18) 0.75984(16) 0.99943(16) 0.0423(4) Uani 1 1 d . . .
H10A H 1.0328 0.8690 1.0281 0.063 Uiso 1 1 calc R A .
H10B H 1.1181 0.7541 1.0884 0.063 Uiso 1 1 calc R . .
H10C H 0.9095 0.6810 0.9758 0.063 Uiso 1 1 calc R . .
C11 C 1.03325(19) 0.56325(15) 0.80250(17) 0.0420(4) Uani 1 1 d . . .
H11A H 1.0465 0.5499 0.7084 0.063 Uiso 1 1 calc R A .
H11B H 0.9189 0.4796 0.7747 0.063 Uiso 1 1 calc R . .
H11C H 1.1277 0.5530 0.8864 0.063 Uiso 1 1 calc R . .
O2 O 0.3572(3) 0.5062(3) 0.2535(3) 0.0599(9) Uani 0.499(3) 1 d PU A 1
C12 C 0.8099(10) 0.7742(17) 0.4228(12) 0.0298(16) Uani 0.499(3) 1 d PDU A 1
H12A H 0.8066 0.8709 0.4814 0.036 Uiso 0.499(3) 1 calc PR A 1
C13 C 0.7388(9) 0.7571(12) 0.2485(9) 0.0398(14) Uani 0.499(3) 1 d PDU A 1
H13A H 0.7583 0.6748 0.1897 0.048 Uiso 0.499(3) 1 calc PR A 1
H13B H 0.7926 0.8616 0.2385 0.048 Uiso 0.499(3) 1 calc PR A 1
C14 C 0.5425(6) 0.7023(5) 0.1910(6) 0.0483(11) Uani 0.499(3) 1 d PDU A 1
H14A H 0.5192 0.7964 0.2171 0.058 Uiso 0.499(3) 1 calc PR A 1
H14B H 0.4701 0.6416 0.0746 0.058 Uiso 0.499(3) 1 calc PR A 1
C15 C 0.5030(7) 0.5943(6) 0.2799(6) 0.0376(13) Uani 0.499(3) 1 d PDU A 1
C16 C 0.6755(11) 0.6210(9) 0.4161(10) 0.0329(14) Uani 0.499(3) 1 d PDU A 1
H16A H 0.7015 0.5279 0.3936 0.039 Uiso 0.499(3) 1 calc PR A 1
H16B H 0.6737 0.6388 0.5170 0.039 Uiso 0.499(3) 1 calc PR A 1
O2' O 0.3934(3) 0.6198(4) 0.0852(4) 0.1168(15) Uani 0.501(3) 1 d PU A 2
C12' C 0.8031(10) 0.7542(16) 0.4415(11) 0.0281(15) Uani 0.501(3) 1 d PDU A 2
H12B H 0.7970 0.8413 0.5111 0.034 Uiso 0.501(3) 1 calc PR A 2
C13' C 0.7072(9) 0.7453(11) 0.2690(9) 0.0393(15) Uani 0.501(3) 1 d PDU A 2
H13C H 0.7242 0.8543 0.2667 0.047 Uiso 0.501(3) 1 calc PR A 2
H13D H 0.7514 0.6991 0.2055 0.047 Uiso 0.501(3) 1 calc PR A 2
C14' C 0.5145(6) 0.6360(6) 0.2050(7) 0.0508(13) Uani 0.501(3) 1 d PDU A 2
C15' C 0.4973(8) 0.5530(7) 0.3176(6) 0.0392(12) Uani 0.501(3) 1 d PDU A 2
H15A H 0.4222 0.4349 0.2597 0.047 Uiso 0.501(3) 1 calc PR A 2
H15B H 0.4453 0.5970 0.3740 0.047 Uiso 0.501(3) 1 calc PR A 2
C16' C 0.6858(11) 0.5888(9) 0.4345(11) 0.0343(13) Uani 0.501(3) 1 d PDU A 2
H16C H 0.7155 0.5034 0.3961 0.041 Uiso 0.501(3) 1 calc PR A 2
H16D H 0.7010 0.5956 0.5408 0.041 Uiso 0.501(3) 1 calc PR A 2

loop_
_atom_site_aniso_label
_atom_site_aniso_U_11
_atom_site_aniso_U_22
_atom_site_aniso_U_33
_atom_site_aniso_U_23
_atom_site_aniso_U_13
_atom_site_aniso_U_12
O1 0.0450(6) 0.0375(5) 0.0355(6) 0.0107(4) 0.0235(5) 0.0254(5)
N1 0.0277(6) 0.0294(6) 0.0246(6) 0.0066(4) 0.0143(5) 0.0133(5)
N2 0.0504(7) 0.0327(6) 0.0343(7) 0.0138(5) 0.0287(6) 0.0229(6)
C1 0.0271(7) 0.0245(7) 0.0292(7) 0.0012(5) 0.0140(6) 0.0104(6)
C2 0.0343(8) 0.0392(8) 0.0317(8) 0.0017(6) 0.0128(7) 0.0182(6)
C3 0.0305(9) 0.0480(9) 0.0463(10) -0.0061(7) 0.0100(7) 0.0173(7)
C4 0.0327(9) 0.0439(9) 0.0645(11) -0.0069(8) 0.0271(9) 0.0095(7)
C5 0.0456(9) 0.0339(8) 0.0525(10) 0.0013(7) 0.0346(9) 0.0084(7)
C6 0.0358(8) 0.0228(7) 0.0331(8) 0.0011(5) 0.0207(7) 0.0081(6)
C7 0.0472(9) 0.0253(7) 0.0273(7) 0.0051(5) 0.0210(7) 0.0115(6)
C8 0.0350(8) 0.0200(6) 0.0236(7) 0.0030(5) 0.0112(6) 0.0101(6)
C9 0.0267(7) 0.0286(7) 0.0264(7) 0.0040(5) 0.0139(6) 0.0108(6)
C10 0.0549(9) 0.0445(9) 0.0351(8) 0.0140(7) 0.0297(8) 0.0221(7)
C11 0.0562(10) 0.0327(8) 0.0470(9) 0.0159(7) 0.0318(8) 0.0227(7)
O2 0.0278(15) 0.0637(16) 0.0607(16) 0.0018(12) 0.0163(12) 0.0093(11)
C12 0.032(2) 0.023(3) 0.027(3) 0.0084(19) 0.0110(16) 0.0107(16)
C13 0.037(2) 0.052(2) 0.025(2) 0.0094(16) 0.0139(17) 0.0175(19)
C14 0.044(2) 0.041(2) 0.0377(19) 0.0092(19) 0.0064(17) 0.016(2)
C15 0.0297(18) 0.036(3) 0.035(3) 0.0029(17) 0.0123(19) 0.0120(19)
C16 0.038(2) 0.028(3) 0.032(2) 0.0074(17) 0.0180(17) 0.0155(18)
O2' 0.0560(19) 0.111(2) 0.096(2) 0.065(2) -0.0194(16) 0.0018(17)
C12' 0.037(2) 0.025(3) 0.018(2) 0.0056(17) 0.0087(16) 0.0169(19)
C13' 0.045(3) 0.0347(19) 0.030(2) 0.0088(16) 0.0135(19) 0.018(2)
C14' 0.039(2) 0.040(2) 0.044(2) 0.014(2) 0.0007(18) 0.011(2)
C15' 0.035(2) 0.036(2) 0.036(2) 0.0061(16) 0.0132(18) 0.0135(19)
C16' 0.0271(19) 0.026(3) 0.042(2) 0.0095(18) 0.0107(17) 0.0129(17)

loop_
_atom_type_symbol
_atom_type_description
_atom_type_scat_dispersion_real
_atom_type_scat_dispersion_imag
_atom_type_scat_source
C C 0.0033 0.0016 'International Tables Vol C Tables 4.2.6.8 and 6.1.1.4'
H H 0.0000 0.0000 'International Tables Vol C Tables 4.2.6.8 and 6.1.1.4'
N N 0.0061 0.0033 'International Tables Vol C Tables 4.2.6.8 and 6.1.1.4'
O O 0.0106 0.0060 'International Tables Vol C Tables 4.2.6.8 and 6.1.1.4'

loop_
_geom_angle_atom_site_label_1
_geom_angle_atom_site_label_2
_geom_angle_atom_site_label_3
_geom_angle
C1 N1 C8 108.44(10)
C1 N1 C9 123.99(11)
C8 N1 C9 124.10(11)
C9 N2 C11 124.02(11)
C9 N2 C10 119.08(11)
C11 N2 C10 115.61(10)
C2 C1 N1 130.17(11)
C2 C1 C6 122.70(12)
N1 C1 C6 107.10(11)
C3 C2 C1 116.97(14)
C3 C2 H2A 121.5
C1 C2 H2A 121.5
C2 C3 C4 121.57(14)
C2 C3 H3A 119.2
C4 C3 H3A 119.2
C5 C4 C3 120.96(14)
C5 C4 H4A 119.5
C3 C4 H4A 119.5
C4 C5 C6 119.38(14)
C4 C5 H5A 120.3
C6 C5 H5A 120.3
C5 C6 C1 118.38(13)
C5 C6 C7 134.30(13)
C1 C6 C7 107.31(11)
C8 C7 C6 108.45(13)
C8 C7 H7A 125.8
C6 C7 H7A 125.8
C7 C8 N1 108.65(12)
C7 C8 C12 125.7(4)
N1 C8 C12 125.6(4)
C7 C8 C12' 135.1(4)
N1 C8 C12' 115.6(4)
C12 C8 C12' 11.4(7)
O1 C9 N2 125.01(11)
O1 C9 N1 120.12(11)
N2 C9 N1 114.84(11)
N2 C10 H10A 109.5
N2 C10 H10B 109.5
H10A C10 H10B 109.5
N2 C10 H10C 109.5
H10A C10 H10C 109.5
H10B C10 H10C 109.5
N2 C11 H11A 109.5
N2 C11 H11B 109.5
H11A C11 H11B 109.5
N2 C11 H11C 109.5
H11A C11 H11C 109.5
H11B C11 H11C 109.5
C8 C12 C13 113.9(7)
C8 C12 C16 112.8(8)
C13 C12 C16 103.9(7)
C8 C12 H12A 108.7
C13 C12 H12A 108.7
C16 C12 H12A 108.7
C12 C13 C14 100.9(5)
C12 C13 H13A 111.6
C14 C13 H13A 111.6
C12 C13 H13B 111.6
C14 C13 H13B 111.6
H13A C13 H13B 109.4
C15 C14 C13 104.3(5)
C15 C14 H14A 110.9
C13 C14 H14A 110.9
C15 C14 H14B 110.9
C13 C14 H14B 110.9
H14A C14 H14B 108.9
O2 C15 C14 126.3(5)
O2 C15 C16 124.7(5)
C14 C15 C16 108.9(5)
C15 C16 C12 102.5(5)
C15 C16 H16A 111.3
C12 C16 H16A 111.3
C15 C16 H16B 111.3
C12 C16 H16B 111.3
H16A C16 H16B 109.2
C8 C12' C13' 113.8(6)
C8 C12' C16' 115.4(7)
C13' C12' C16' 103.0(7)
C8 C12' H12B 108.1
C13' C12' H12B 108.1
C16' C12' H12B 108.1
C14' C13' C12' 105.0(5)
C14' C13' H13C 110.7
C12' C13' H13C 110.7
C14' C13' H13D 110.7
C12' C13' H13D 110.7
H13C C13' H13D 108.8
O2' C14' C15' 124.7(5)
O2' C14' C13' 125.7(5)
C15' C14' C13' 109.7(5)
C14' C15' C16' 104.8(5)
C14' C15' H15A 110.8
C16' C15' H15A 110.8
C14' C15' H15B 110.8
C16' C15' H15B 110.8
H15A C15' H15B 108.9
C15' C16' C12' 104.8(5)
C15' C16' H16C 110.8
C12' C16' H16C 110.8
C15' C16' H16D 110.8
C12' C16' H16D 110.8
H16C C16' H16D 108.9

loop_
_geom_bond_atom_site_label_1
_geom_bond_atom_site_label_2
_geom_bond_distance
O1 C9 1.2233(15)
N1 C1 1.4014(19)
N1 C8 1.4063(18)
N1 C9 1.4316(16)
N2 C9 1.3421(17)
N2 C11 1.4596(18)
N2 C10 1.4623(17)
C1 C2 1.3894(19)
C1 C6 1.4098(19)
C2 C3 1.387(2)
C2 H2A 0.9500
C3 C4 1.393(2)
C3 H3A 0.9500
C4 C5 1.377(2)
C4 H4A 0.9500
C5 C6 1.400(2)
C5 H5A 0.9500
C6 C7 1.427(2)
C7 C8 1.3594(17)
C7 H7A 0.9500
C8 C12 1.495(7)
C8 C12' 1.503(7)
C10 H10A 0.9800
C10 H10B 0.9800
C10 H10C 0.9800
C11 H11A 0.9800
C11 H11B 0.9800
C11 H11C 0.9800
O2 C15 1.221(5)
C12 C13 1.530(7)
C12 C16 1.538(13)
C12 H12A 1.0000
C13 C14 1.533(7)
C13 H13A 0.9900
C13 H13B 0.9900
C14 C15 1.515(5)
C14 H14A 0.9900
C14 H14B 0.9900
C15 C16 1.517(6)
C16 H16A 0.9900
C16 H16B 0.9900
O2' C14' 1.196(5)
C12' C13' 1.542(7)
C12' C16' 1.551(13)
C12' H12B 1.0000
C13' C14' 1.516(6)
C13' H13C 0.9900
C13' H13D 0.9900
C14' C15' 1.505(5)
C15' C16' 1.530(7)
C15' H15A 0.9900
C15' H15B 0.9900
C16' H16C 0.9900
C16' H16D 0.9900

loop_
_geom_torsion_atom_site_label_1
_geom_torsion_atom_site_label_2
_geom_torsion_atom_site_label_3
_geom_torsion_atom_site_label_4
_geom_torsion
C8 N1 C1 C2 176.16(12)
C9 N1 C1 C2 16.52(19)
C8 N1 C1 C6 -1.88(12)
C9 N1 C1 C6 -161.51(11)
N1 C1 C2 C3 -179.20(11)
C6 C1 C2 C3 -1.43(18)
C1 C2 C3 C4 -0.2(2)
C2 C3 C4 C5 0.9(2)
C3 C4 C5 C6 0.1(2)
C4 C5 C6 C1 -1.67(18)
C4 C5 C6 C7 177.81(13)
C2 C1 C6 C5 2.40(18)
N1 C1 C6 C5 -179.38(11)
C2 C1 C6 C7 -177.20(11)
N1 C1 C6 C7 1.01(13)
C5 C6 C7 C8 -179.27(13)
C1 C6 C7 C8 0.25(13)
C6 C7 C8 N1 -1.41(13)
C6 C7 C8 C12 -179.6(7)
C6 C7 C8 C12' -171.2(7)
C1 N1 C8 C7 2.07(13)
C9 N1 C8 C7 161.67(11)
C1 N1 C8 C12 -179.7(7)
C9 N1 C8 C12 -20.1(7)
C1 N1 C8 C12' 174.1(6)
C9 N1 C8 C12' -26.3(6)
C11 N2 C9 O1 158.62(12)
C10 N2 C9 O1 -7.8(2)
C11 N2 C9 N1 -23.40(18)
C10 N2 C9 N1 170.14(10)
C1 N1 C9 O1 113.67(14)
C8 N1 C9 O1 -42.83(17)
C1 N1 C9 N2 -64.42(15)
C8 N1 C9 N2 139.08(12)
C7 C8 C12 C13 6.2(12)
N1 C8 C12 C13 -171.7(6)
C12' C8 C12 C13 -142(6)
C7 C8 C12 C16 124.3(6)
N1 C8 C12 C16 -53.6(11)
C12' C8 C12 C16 -24(4)
C8 C12 C13 C14 167.5(8)
C16 C12 C13 C14 44.4(9)
C12 C13 C14 C15 -36.1(8)
C13 C14 C15 O2 -168.7(6)
C13 C14 C15 C16 15.1(6)
O2 C15 C16 C12 -164.1(7)
C14 C15 C16 C12 12.2(8)
C8 C12 C16 C15 -158.9(7)
C13 C12 C16 C15 -35.1(9)
C7 C8 C12' C13' -6.4(13)
N1 C8 C12' C13' -175.7(6)
C12 C8 C12' C13' 31(4)
C7 C8 C12' C16' 112.5(7)
N1 C8 C12' C16' -56.8(9)
C12 C8 C12' C16' 149(6)
C8 C12' C13' C14' 154.9(8)
C16' C12' C13' C14' 29.2(9)
C12' C13' C14' O2' 166.7(7)
C12' C13' C14' C15' -11.8(8)
O2' C14' C15' C16' 170.6(6)
C13' C14' C15' C16' -10.8(7)
C14' C15' C16' C12' 29.1(8)
C8 C12' C16' C15' -160.9(7)
C13' C12' C16' C15' -36.2(9)
